data_7246191
loop_
_publ_author_name
'Surampudi, Anuja Venkata Sai Durga'
'Ramakrishna, Sistla'
'Pallavi, Alegete'
'Balasubramanian, Sridhar'

_publ_section_title
;
 Novel salts and cocrystals of the antifolate drug trimethoprim and their
 role in the enhancement of solubility and dissolution
;
_journal_issue 8
_journal_name_full CrystEngComm
_journal_page_first 1220
_journal_page_last 1231
_journal_paper_doi 10.1039/D2CE01436J
_journal_volume 25
_journal_year 2023
_chemical_formula_moiety 'C14 H19 N4 O3, C4 H2 F N2 O2'
_chemical_formula_sum 'C18 H21 F N6 O5'
_chemical_formula_weight 420.41
_space_group_crystal_system triclinic
_space_group_IT_number 2
_space_group_name_Hall '-P 1'
_space_group_name_H-M_alt 'P -1'
_atom_sites_solution_hydrogens mixed
_audit_creation_method SHELXL-2018/3
_audit_update_record
;
2022-06-20 deposited with the CCDC.	2023-01-20 downloaded from the CCDC.
;
_cell_angle_alpha 105.7372(6)
_cell_angle_beta 90.1053(6)
_cell_angle_gamma 93.1570(6)
_cell_formula_units_Z 2
_cell_length_a 8.5911(2)
_cell_length_b 8.6242(2)
_cell_length_c 13.5809(3)
_cell_measurement_reflns_used 9970
_cell_measurement_temperature 294(2)
_cell_measurement_theta_max 30.487
_cell_measurement_theta_min 2.4575
_cell_volume 966.89(4)
_computing_cell_refinement '<i>SAINT</i> (Bruker, 2016)'
_computing_data_collection '<i>APEX3</i> (Bruker, 2016)'
_computing_data_reduction 'Bruker SAINT'
_computing_molecular_graphics 'Bruker SHELXTL'
_computing_publication_material 'Bruker SHELXTL'
_computing_structure_refinement 'SHELXL-2018/3 (Sheldrick, 2018)'
_computing_structure_solution 'SHELXT 2018/2 (Sheldrick, 2018)'
_diffrn_ambient_temperature 294(2)
_diffrn_measured_fraction_theta_full 0.982
_diffrn_measured_fraction_theta_max 0.982
_diffrn_measurement_device_type 'Bruker D8 QUEST PHOTON-100'
_diffrn_measurement_method '\w and \f'
_diffrn_radiation_type MoK\a
_diffrn_radiation_wavelength 0.71073
_diffrn_reflns_av_R_equivalents 0.0408
_diffrn_reflns_av_unetI/netI 0.0259
_diffrn_reflns_Laue_measured_fraction_full 0.982
_diffrn_reflns_Laue_measured_fraction_max 0.982
_diffrn_reflns_limit_h_max 10
_diffrn_reflns_limit_h_min -10
_diffrn_reflns_limit_k_max 10
_diffrn_reflns_limit_k_min -10
_diffrn_reflns_limit_l_max 16
_diffrn_reflns_limit_l_min -16
_diffrn_reflns_number 20165
_diffrn_reflns_point_group_measured_fraction_full 0.982
_diffrn_reflns_point_group_measured_fraction_max 0.982
_diffrn_reflns_theta_full 25.000
_diffrn_reflns_theta_max 25.000
_diffrn_reflns_theta_min 2.527
_exptl_absorpt_coefficient_mu 0.114
_exptl_absorpt_correction_T_max 0.7461
_exptl_absorpt_correction_T_min 0.6737
_exptl_absorpt_correction_type multi-scan
_exptl_absorpt_process_details
;
 SADABS 2016/2: Krause, L., Herbst-Irmer, R., Sheldrick G.M. & Stalke D.,
 J. Appl. Cryst. 48 (2015) 3-10
;
_exptl_crystal_colour white
_exptl_crystal_density_diffrn 1.444
_exptl_crystal_description block
_exptl_crystal_F_000 440
_exptl_crystal_size_max 0.270
_exptl_crystal_size_mid 0.260
_exptl_crystal_size_min 0.160
_refine_diff_density_max 0.178
_refine_diff_density_min -0.166
_refine_diff_density_rms 0.031
_refine_ls_extinction_method none
_refine_ls_goodness_of_fit_ref 1.068
_refine_ls_hydrogen_treatment mixed
_refine_ls_matrix_type full
_refine_ls_number_parameters 296
_refine_ls_number_reflns 3344
_refine_ls_number_restraints 0
_refine_ls_restrained_S_all 1.068
_refine_ls_R_factor_all 0.0420
_refine_ls_R_factor_gt 0.0364
_refine_ls_shift/su_max 0.000
_refine_ls_shift/su_mean 0.000
_refine_ls_structure_factor_coef Fsqd
_refine_ls_weighting_details 'w=1/[\s^2^(Fo^2^)+(0.0445P)^2^+0.2786P] where P=(Fo^2^+2Fc^2^)/3'
_refine_ls_weighting_scheme calc
_refine_ls_wR_factor_gt 0.0938
_refine_ls_wR_factor_ref 0.0995
_reflns_Friedel_coverage 0.000
_reflns_number_gt 2953
_reflns_number_total 3344
_reflns_threshold_expression 'I > 2\s(I)'
_cod_data_source_file d2ce01436j2.cif
_cod_data_source_block KB102_1_0m
_cod_depositor_comments 'Adding full bibliography for 7246190--7246193.cif.'
_cod_database_code 7246191
_shelx_shelxl_version_number 2018/3
_shelx_space_group_comment
;
The symmetry employed for this shelxl refinement is uniquely defined
by the following loop, which should always be used as a source of
symmetry information in preference to the above space-group names.
They are only intended as comments.
;
_shelx_estimated_absorpt_t_min 0.970
_shelx_estimated_absorpt_t_max 0.982

loop_
_space_group_symop_operation_xyz
'x, y, z'
'-x, -y, -z'

loop_
_atom_site_label
_atom_site_type_symbol
_atom_site_fract_x
_atom_site_fract_y
_atom_site_fract_z
_atom_site_U_iso_or_equiv
_atom_site_adp_type
_atom_site_occupancy
_atom_site_site_symmetry_order
_atom_site_calc_flag
_atom_site_refinement_flags_posn
_atom_site_refinement_flags_adp
_atom_site_refinement_flags_occupancy
_atom_site_disorder_assembly
_atom_site_disorder_group
C1 C 0.48665(15) 0.69557(16) 0.26275(10) 0.0314(3) Uani 1 1 d . . . . .
C2 C 0.53839(16) 0.85090(16) 0.32920(10) 0.0304(3) Uani 1 1 d . . . . .
C3 C 0.65545(16) 0.73139(16) 0.44074(10) 0.0321(3) Uani 1 1 d . . . . .
C4 C 0.52268(16) 0.56736(16) 0.29551(10) 0.0336(3) Uani 1 1 d . . . . .
H4 H 0.490423 0.464499 0.256111 0.040 Uiso 1 1 calc R U . . .
C5 C 0.39667(17) 0.67558(18) 0.16473(11) 0.0371(3) Uani 1 1 d . . . . .
H5A H 0.304772 0.737753 0.180116 0.045 Uiso 1 1 calc R U . . .
H5B H 0.361238 0.562984 0.138920 0.045 Uiso 1 1 calc R U . . .
C6 C 0.48441(15) 0.72623(15) 0.07986(10) 0.0302(3) Uani 1 1 d . . . . .
C7 C 0.64377(16) 0.75951(17) 0.08499(10) 0.0346(3) Uani 1 1 d . . . . .
H7 H 0.701695 0.744960 0.139385 0.042 Uiso 1 1 calc R U . . .
C8 C 0.71791(16) 0.81487(17) 0.00878(10) 0.0340(3) Uani 1 1 d . . . . .
C9 C 0.63236(16) 0.83244(16) -0.07420(10) 0.0310(3) Uani 1 1 d . . . . .
C10 C 0.47288(16) 0.79179(15) -0.08106(10) 0.0304(3) Uani 1 1 d . . . . .
C11 C 0.39928(16) 0.74001(16) -0.00412(10) 0.0318(3) Uani 1 1 d . . . . .
H11 H 0.292465 0.714346 -0.008662 0.038 Uiso 1 1 calc R U . . .
C12 C 0.96841(18) 0.8362(2) 0.08958(14) 0.0544(4) Uani 1 1 d . . . . .
H12A H 0.968505 0.723072 0.084848 0.082 Uiso 1 1 calc R U . . .
H12B H 0.927935 0.892432 0.154510 0.082 Uiso 1 1 calc R U . . .
H12C H 1.073016 0.877255 0.083382 0.082 Uiso 1 1 calc R U . . .
C13 C 0.7972(2) 0.7915(2) -0.21680(12) 0.0511(4) Uani 1 1 d . . . . .
H13A H 0.732630 0.708120 -0.262389 0.077 Uiso 1 1 calc R U . . .
H13B H 0.866569 0.743842 -0.179382 0.077 Uiso 1 1 calc R U . . .
H13C H 0.856895 0.850889 -0.255613 0.077 Uiso 1 1 calc R U . . .
C14 C 0.23699(19) 0.7716(2) -0.17796(13) 0.0534(4) Uani 1 1 d . . . . .
H14A H 0.200379 0.790313 -0.240353 0.080 Uiso 1 1 calc R U . . .
H14B H 0.185411 0.839525 -0.121001 0.080 Uiso 1 1 calc R U . . .
H14C H 0.214683 0.660572 -0.179788 0.080 Uiso 1 1 calc R U . . .
O1 O 0.87330(12) 0.85950(15) 0.00959(8) 0.0485(3) Uani 1 1 d . . . . .
O2 O 0.70115(12) 0.89829(12) -0.14681(7) 0.0401(3) Uani 1 1 d . . . . .
O3 O 0.40044(12) 0.80787(13) -0.16719(7) 0.0411(3) Uani 1 1 d . . . . .
N1 N 0.62164(14) 0.86479(13) 0.41495(8) 0.0334(3) Uani 1 1 d . . . . .
N2 N 0.60386(14) 0.58245(13) 0.38342(9) 0.0346(3) Uani 1 1 d . . . . .
H1N H 0.624(2) 0.492(2) 0.4020(13) 0.052 Uiso 1 1 d . U . . .
N3 N 0.50599(16) 0.98765(15) 0.30833(10) 0.0401(3) Uani 1 1 d . . . . .
H2N H 0.460(2) 0.987(2) 0.2514(15) 0.051(5) Uiso 1 1 d . . . . .
H3N H 0.549(2) 1.084(2) 0.3534(15) 0.056(5) Uiso 1 1 d . . . . .
N4 N 0.74057(17) 0.74211(16) 0.52319(10) 0.0437(3) Uani 1 1 d . . . . .
H4N H 0.787(2) 0.840(3) 0.5589(15) 0.066 Uiso 1 1 d . U . . .
C15 C 0.89004(18) 0.16309(17) 0.60825(11) 0.0391(3) Uani 1 1 d . . . . .
C16 C 0.75690(16) 0.30831(16) 0.50341(10) 0.0332(3) Uani 1 1 d . . . . .
C17 C 0.93903(18) 0.44616(18) 0.62390(12) 0.0415(4) Uani 1 1 d . . . . .
H17 H 0.995093 0.542243 0.655458 0.050 Uiso 1 1 calc R U . . .
C18 C 0.96874(17) 0.31449(18) 0.65399(11) 0.0393(3) Uani 1 1 d . . . . .
O4 O 0.90799(16) 0.03580(14) 0.63095(10) 0.0614(4) Uani 1 1 d . . . . .
O5 O 0.65810(13) 0.29663(12) 0.43279(8) 0.0433(3) Uani 1 1 d . . . . .
N5 N 0.78608(15) 0.17111(14) 0.53278(9) 0.0367(3) Uani 1 1 d . . . . .
H5N H 0.733(2) 0.078(2) 0.4961(13) 0.051(5) Uiso 1 1 d . . . . .
N6 N 0.83311(15) 0.44791(14) 0.55088(10) 0.0412(3) Uani 1 1 d . . . . .
H6N H 0.774(2) 0.647(2) 0.5341(14) 0.057(5) Uiso 1 1 d . . . . .
F1 F 1.07915(12) 0.32153(12) 0.72714(8) 0.0615(3) Uani 1 1 d . . . . .

loop_
_atom_site_aniso_label
_atom_site_aniso_U_11
_atom_site_aniso_U_22
_atom_site_aniso_U_33
_atom_site_aniso_U_23
_atom_site_aniso_U_13
_atom_site_aniso_U_12
C1 0.0346(7) 0.0329(7) 0.0276(7) 0.0105(5) 0.0031(5) -0.0012(5)
C2 0.0359(7) 0.0301(7) 0.0280(7) 0.0119(5) 0.0036(5) 0.0045(5)
C3 0.0419(8) 0.0272(7) 0.0290(7) 0.0095(5) 0.0015(6) 0.0057(5)
C4 0.0408(8) 0.0294(7) 0.0293(7) 0.0066(6) 0.0032(6) -0.0015(6)
C5 0.0370(7) 0.0433(8) 0.0327(7) 0.0147(6) -0.0007(6) -0.0049(6)
C6 0.0356(7) 0.0286(7) 0.0257(7) 0.0063(5) 0.0004(5) 0.0004(5)
C7 0.0363(7) 0.0424(8) 0.0265(7) 0.0127(6) -0.0039(5) -0.0015(6)
C8 0.0323(7) 0.0385(8) 0.0300(7) 0.0082(6) -0.0001(5) -0.0018(6)
C9 0.0384(7) 0.0300(7) 0.0252(6) 0.0087(5) 0.0025(5) 0.0008(5)
C10 0.0386(7) 0.0277(7) 0.0243(6) 0.0055(5) -0.0029(5) 0.0047(5)
C11 0.0307(7) 0.0333(7) 0.0308(7) 0.0082(6) -0.0014(5) 0.0004(5)
C12 0.0355(8) 0.0791(12) 0.0549(10) 0.0304(9) -0.0086(7) -0.0051(8)
C13 0.0554(10) 0.0621(11) 0.0353(8) 0.0128(7) 0.0117(7) -0.0003(8)
C14 0.0434(9) 0.0765(12) 0.0427(9) 0.0205(9) -0.0113(7) 0.0038(8)
O1 0.0337(5) 0.0774(8) 0.0391(6) 0.0268(6) -0.0043(4) -0.0103(5)
O2 0.0468(6) 0.0447(6) 0.0333(5) 0.0185(4) 0.0063(4) 0.0012(5)
O3 0.0414(6) 0.0533(6) 0.0327(5) 0.0189(5) -0.0067(4) 0.0026(5)
N1 0.0465(7) 0.0257(6) 0.0294(6) 0.0093(5) -0.0030(5) 0.0050(5)
N2 0.0491(7) 0.0247(6) 0.0319(6) 0.0106(5) -0.0020(5) 0.0037(5)
N3 0.0570(8) 0.0319(7) 0.0347(7) 0.0144(6) -0.0085(6) 0.0054(6)
N4 0.0672(9) 0.0270(6) 0.0382(7) 0.0109(5) -0.0165(6) 0.0050(6)
C15 0.0488(8) 0.0354(8) 0.0381(8) 0.0184(6) -0.0035(6) 0.0021(6)
C16 0.0422(8) 0.0279(7) 0.0321(7) 0.0118(6) 0.0024(6) 0.0052(6)
C17 0.0457(8) 0.0320(7) 0.0462(9) 0.0111(6) -0.0066(7) -0.0037(6)
C18 0.0425(8) 0.0405(8) 0.0369(8) 0.0148(6) -0.0068(6) -0.0008(6)
O4 0.0843(9) 0.0398(6) 0.0683(8) 0.0312(6) -0.0305(7) -0.0068(6)
O5 0.0597(7) 0.0310(5) 0.0422(6) 0.0150(4) -0.0135(5) 0.0023(5)
N5 0.0490(7) 0.0265(6) 0.0366(7) 0.0127(5) -0.0069(5) -0.0001(5)
N6 0.0489(7) 0.0286(6) 0.0485(7) 0.0148(5) -0.0081(6) 0.0006(5)
F1 0.0683(7) 0.0589(6) 0.0627(6) 0.0285(5) -0.0306(5) -0.0099(5)

loop_
_atom_type_symbol
_atom_type_description
_atom_type_scat_dispersion_real
_atom_type_scat_dispersion_imag
_atom_type_scat_source
C C 0.0033 0.0016 'International Tables Vol C Tables 4.2.6.8 and 6.1.1.4'
H H 0.0000 0.0000 'International Tables Vol C Tables 4.2.6.8 and 6.1.1.4'
N N 0.0061 0.0033 'International Tables Vol C Tables 4.2.6.8 and 6.1.1.4'
O O 0.0106 0.0060 'International Tables Vol C Tables 4.2.6.8 and 6.1.1.4'
F F 0.0171 0.0103 'International Tables Vol C Tables 4.2.6.8 and 6.1.1.4'

loop_
_geom_angle_atom_site_label_1
_geom_angle_atom_site_label_2
_geom_angle_atom_site_label_3
_geom_angle
_geom_angle_site_symmetry_1
_geom_angle_site_symmetry_3
_geom_angle_publ_flag
C4 C1 C2 115.22(12) . . ?
C4 C1 C5 121.61(12) . . ?
C2 C1 C5 123.17(12) . . ?
N3 C2 N1 116.52(12) . . ?
N3 C2 C1 121.67(13) . . ?
N1 C2 C1 121.81(11) . . ?
N4 C3 N1 120.14(12) . . ?
N4 C3 N2 118.36(12) . . ?
N1 C3 N2 121.50(12) . . ?
C1 C4 N2 122.63(12) . . ?
C1 C4 H4 118.7 . . ?
N2 C4 H4 118.7 . . ?
C1 C5 C6 116.04(11) . . ?
C1 C5 H5A 108.3 . . ?
C6 C5 H5A 108.3 . . ?
C1 C5 H5B 108.3 . . ?
C6 C5 H5B 108.3 . . ?
H5A C5 H5B 107.4 . . ?
C7 C6 C11 119.84(12) . . ?
C7 C6 C5 122.00(12) . . ?
C11 C6 C5 118.16(12) . . ?
C6 C7 C8 120.10(12) . . ?
C6 C7 H7 120.0 . . ?
C8 C7 H7 120.0 . . ?
O1 C8 C9 115.22(12) . . ?
O1 C8 C7 124.63(12) . . ?
C9 C8 C7 120.13(12) . . ?
O2 C9 C8 121.14(12) . . ?
O2 C9 C10 119.37(12) . . ?
C8 C9 C10 119.38(12) . . ?
O3 C10 C11 124.88(12) . . ?
O3 C10 C9 114.88(11) . . ?
C11 C10 C9 120.24(12) . . ?
C10 C11 C6 120.23(12) . . ?
C10 C11 H11 119.9 . . ?
C6 C11 H11 119.9 . . ?
O1 C12 H12A 109.5 . . ?
O1 C12 H12B 109.5 . . ?
H12A C12 H12B 109.5 . . ?
O1 C12 H12C 109.5 . . ?
H12A C12 H12C 109.5 . . ?
H12B C12 H12C 109.5 . . ?
O2 C13 H13A 109.5 . . ?
O2 C13 H13B 109.5 . . ?
H13A C13 H13B 109.5 . . ?
O2 C13 H13C 109.5 . . ?
H13A C13 H13C 109.5 . . ?
H13B C13 H13C 109.5 . . ?
O3 C14 H14A 109.5 . . ?
O3 C14 H14B 109.5 . . ?
H14A C14 H14B 109.5 . . ?
O3 C14 H14C 109.5 . . ?
H14A C14 H14C 109.5 . . ?
H14B C14 H14C 109.5 . . ?
C8 O1 C12 117.81(11) . . ?
C9 O2 C13 114.14(11) . . ?
C10 O3 C14 117.77(11) . . ?
C3 N1 C2 119.16(11) . . ?
C4 N2 C3 119.59(11) . . ?
C4 N2 H1N 118.7(11) . . ?
C3 N2 H1N 121.7(11) . . ?
C2 N3 H2N 121.1(12) . . ?
C2 N3 H3N 116.4(11) . . ?
H2N N3 H3N 121.8(16) . . ?
C3 N4 H4N 120.0(12) . . ?
C3 N4 H6N 118.1(11) . . ?
H4N N4 H6N 119.8(17) . . ?
O4 C15 N5 121.73(14) . . ?
O4 C15 C18 126.13(14) . . ?
N5 C15 C18 112.13(12) . . ?
O5 C16 N6 122.44(12) . . ?
O5 C16 N5 118.33(12) . . ?
N6 C16 N5 119.22(13) . . ?
C18 C17 N6 124.18(14) . . ?
C18 C17 H17 117.9 . . ?
N6 C17 H17 117.9 . . ?
C17 C18 F1 120.82(13) . . ?
C17 C18 C15 121.20(14) . . ?
F1 C18 C15 117.94(13) . . ?
C15 N5 C16 125.65(13) . . ?
C15 N5 H5N 119.0(11) . . ?
C16 N5 H5N 115.3(11) . . ?
C16 N6 C17 117.57(12) . . ?

loop_
_geom_bond_atom_site_label_1
_geom_bond_atom_site_label_2
_geom_bond_distance
_geom_bond_site_symmetry_2
_geom_bond_publ_flag
C1 C4 1.3492(19) . ?
C1 C2 1.4435(19) . ?
C1 C5 1.5021(19) . ?
C2 N3 1.3289(17) . ?
C2 N1 1.3394(17) . ?
C3 N4 1.3155(18) . ?
C3 N1 1.3363(17) . ?
C3 N2 1.3587(18) . ?
C4 N2 1.3532(18) . ?
C4 H4 0.9300 . ?
C5 C6 1.5256(18) . ?
C5 H5A 0.9700 . ?
C5 H5B 0.9700 . ?
C6 C7 1.3810(19) . ?
C6 C11 1.3892(18) . ?
C7 C8 1.3935(19) . ?
C7 H7 0.9300 . ?
C8 O1 1.3680(17) . ?
C8 C9 1.3911(19) . ?
C9 O2 1.3832(16) . ?
C9 C10 1.3920(19) . ?
C10 O3 1.3674(16) . ?
C10 C11 1.3840(19) . ?
C11 H11 0.9300 . ?
C12 O1 1.4218(18) . ?
C12 H12A 0.9600 . ?
C12 H12B 0.9600 . ?
C12 H12C 0.9600 . ?
C13 O2 1.4297(19) . ?
C13 H13A 0.9600 . ?
C13 H13B 0.9600 . ?
C13 H13C 0.9600 . ?
C14 O3 1.4203(19) . ?
C14 H14A 0.9600 . ?
C14 H14B 0.9600 . ?
C14 H14C 0.9600 . ?
N2 H1N 0.911(19) . ?
N3 H2N 0.867(19) . ?
N3 H3N 0.94(2) . ?
N4 H4N 0.92(2) . ?
N4 H6N 0.94(2) . ?
C15 O4 1.2354(17) . ?
C15 N5 1.3765(18) . ?
C15 C18 1.417(2) . ?
C16 O5 1.2593(17) . ?
C16 N6 1.3358(18) . ?
C16 N5 1.3822(17) . ?
C17 C18 1.343(2) . ?
C17 N6 1.3484(19) . ?
C17 H17 0.9300 . ?
C18 F1 1.3593(17) . ?
N5 H5N 0.920(19) . ?

loop_
_geom_hbond_atom_site_label_D
_geom_hbond_atom_site_label_H
_geom_hbond_atom_site_label_A
_geom_hbond_distance_DH
_geom_hbond_distance_HA
_geom_hbond_distance_DA
_geom_hbond_angle_DHA
_geom_hbond_site_symmetry_A
_geom_hbond_publ_flag
C4 H4 O3 0.93 2.56 3.3355(17) 140.9 2_665 yes
C12 H12C O2 0.96 2.63 3.495(2) 149.8 2_775 yes
C13 H13B O1 0.96 2.49 3.0326(19) 115.9 . yes
C13 H13C O4 0.96 2.52 3.431(2) 157.6 1_564 yes
N2 H1N O5 0.911(19) 1.877(19) 2.7865(15) 176.4(17) . yes
N3 H2N O2 0.867(19) 2.411(19) 3.2086(16) 153.1(15) 2_675 yes
N3 H2N O3 0.867(19) 2.596(18) 3.0187(16) 111.1(14) 2_675 yes
N3 H3N O5 0.94(2) 2.04(2) 2.9716(17) 171.7(16) 1_565 yes
N4 H4N O4 0.92(2) 1.95(2) 2.8646(18) 173.3(18) 1_565 yes
N5 H5N N1 0.920(19) 2.05(2) 2.9703(17) 177.4(16) 1_545 yes
N4 H6N N6 0.94(2) 1.89(2) 2.8195(17) 176.6(17) . yes

loop_
_geom_torsion_atom_site_label_1
_geom_torsion_atom_site_label_2
_geom_torsion_atom_site_label_3
_geom_torsion_atom_site_label_4
_geom_torsion
_geom_torsion_site_symmetry_1
_geom_torsion_site_symmetry_2
_geom_torsion_site_symmetry_3
_geom_torsion_site_symmetry_4
_geom_torsion_publ_flag
C4 C1 C2 N3 -177.49(13) . . . . ?
C5 C1 C2 N3 1.5(2) . . . . ?
C4 C1 C2 N1 2.59(19) . . . . ?
C5 C1 C2 N1 -178.41(12) . . . . ?
C2 C1 C4 N2 -1.11(19) . . . . ?
C5 C1 C4 N2 179.87(12) . . . . ?
C4 C1 C5 C6 -114.33(15) . . . . ?
C2 C1 C5 C6 66.73(18) . . . . ?
C1 C5 C6 C7 11.72(19) . . . . ?
C1 C5 C6 C11 -167.71(12) . . . . ?
C11 C6 C7 C8 3.3(2) . . . . ?
C5 C6 C7 C8 -176.08(13) . . . . ?
C6 C7 C8 O1 176.28(13) . . . . ?
C6 C7 C8 C9 -1.8(2) . . . . ?
O1 C8 C9 O2 -3.08(19) . . . . ?
C7 C8 C9 O2 175.19(12) . . . . ?
O1 C8 C9 C10 -179.29(12) . . . . ?
C7 C8 C9 C10 -1.0(2) . . . . ?
O2 C9 C10 O3 5.95(18) . . . . ?
C8 C9 C10 O3 -177.76(12) . . . . ?
O2 C9 C10 C11 -173.94(12) . . . . ?
C8 C9 C10 C11 2.3(2) . . . . ?
O3 C10 C11 C6 179.28(12) . . . . ?
C9 C10 C11 C6 -0.8(2) . . . . ?
C7 C6 C11 C10 -2.0(2) . . . . ?
C5 C6 C11 C10 177.42(12) . . . . ?
C9 C8 O1 C12 -176.70(14) . . . . ?
C7 C8 O1 C12 5.1(2) . . . . ?
C8 C9 O2 C13 75.77(16) . . . . ?
C10 C9 O2 C13 -108.01(15) . . . . ?
C11 C10 O3 C14 1.2(2) . . . . ?
C9 C10 O3 C14 -178.69(13) . . . . ?
N4 C3 N1 C2 178.19(13) . . . . ?
N2 C3 N1 C2 -1.8(2) . . . . ?
N3 C2 N1 C3 178.87(12) . . . . ?
C1 C2 N1 C3 -1.2(2) . . . . ?
C1 C4 N2 C3 -1.7(2) . . . . ?
N4 C3 N2 C4 -176.73(13) . . . . ?
N1 C3 N2 C4 3.2(2) . . . . ?
N6 C17 C18 F1 178.98(14) . . . . ?
N6 C17 C18 C15 1.1(3) . . . . ?
O4 C15 C18 C17 -179.35(16) . . . . ?
N5 C15 C18 C17 0.4(2) . . . . ?
O4 C15 C18 F1 2.7(3) . . . . ?
N5 C15 C18 F1 -177.54(13) . . . . ?
O4 C15 N5 C16 179.03(15) . . . . ?
C18 C15 N5 C16 -0.7(2) . . . . ?
O5 C16 N5 C15 179.96(13) . . . . ?
N6 C16 N5 C15 -0.4(2) . . . . ?
O5 C16 N6 C17 -178.54(14) . . . . ?
N5 C16 N6 C17 1.9(2) . . . . ?
C18 C17 N6 C16 -2.3(2) . . . . ?
